data_1553486
loop_
_publ_author_name
'An, Yuanyuan'
'Kuang, Yunyan'
'Wu, Jie'

_publ_section_title
;
 Synthesis of trifluoromethylated 3,4-dihydroquinolin-2(1H)-ones via a
 photo-induced radical cyclization of benzene-tethered 1,7-enynes with
 Togni reagent
;
_journal_issue 8
_journal_name_full 'Organic Chemistry Frontiers'
_journal_page_first 994
_journal_paper_doi 10.1039/C6QO00267F
_journal_volume 3
_journal_year 2016
_chemical_formula_sum 'C20 H17 F3 I N O'
_chemical_formula_weight 471.24
_space_group_crystal_system monoclinic
_space_group_IT_number 15
_space_group_name_Hall '-C 2yc'
_space_group_name_H-M_alt 'C 1 2/c 1'
_atom_sites_solution_hydrogens geom
_audit_creation_method SHELXL-2013
_audit_update_record
;
2016-05-02 deposited with the CCDC.
2016-06-22 downloaded from the CCDC.
;
_cell_angle_alpha 90
_cell_angle_beta 110.595(5)
_cell_angle_gamma 90
_cell_formula_units_Z 8
_cell_length_a 31.800(14)
_cell_length_b 8.994(4)
_cell_length_c 13.605(6)
_cell_measurement_reflns_used 822
_cell_measurement_temperature 298(2)
_cell_measurement_theta_max 25.624
_cell_measurement_theta_min 2.988
_cell_volume 3642(3)
_computing_cell_refinement 'Bruker SMART'
_computing_data_collection 'Bruker SMART'
_computing_data_reduction 'Bruker SHELXTL'
_computing_molecular_graphics 'Bruker SHELXTL'
_computing_publication_material 'Bruker SHELXTL'
_computing_structure_refinement 'SHELXL-2013 (Sheldrick, 2013)'
_computing_structure_solution 'Bruker SHELXTL'
_diffrn_ambient_temperature 298(2)
_diffrn_measured_fraction_theta_full 0.996
_diffrn_measured_fraction_theta_max 0.994
_diffrn_measurement_device_type 'CCD area detector'
_diffrn_measurement_method 'phi and omega scans'
_diffrn_radiation_type MoK\a
_diffrn_radiation_wavelength 0.71073
_diffrn_reflns_av_R_equivalents 0.0352
_diffrn_reflns_av_unetI/netI 0.0402
_diffrn_reflns_Laue_measured_fraction_full 0.996
_diffrn_reflns_Laue_measured_fraction_max 0.994
_diffrn_reflns_limit_h_max 39
_diffrn_reflns_limit_h_min -36
_diffrn_reflns_limit_k_max 5
_diffrn_reflns_limit_k_min -11
_diffrn_reflns_limit_l_max 16
_diffrn_reflns_limit_l_min -15
_diffrn_reflns_number 7945
_diffrn_reflns_point_group_measured_fraction_full 0.996
_diffrn_reflns_point_group_measured_fraction_max 0.994
_diffrn_reflns_theta_full 25.242
_diffrn_reflns_theta_max 25.995
_diffrn_reflns_theta_min 2.366
_exptl_absorpt_coefficient_mu 1.796
_exptl_absorpt_correction_T_max 1.000
_exptl_absorpt_correction_T_min 0.284
_exptl_absorpt_correction_type multi-scan
_exptl_absorpt_process_details sadabs
_exptl_crystal_colour colorless
_exptl_crystal_density_diffrn 1.719
_exptl_crystal_description block
_exptl_crystal_F_000 1856
_exptl_crystal_size_max 0.400
_exptl_crystal_size_mid 0.360
_exptl_crystal_size_min 0.200
_refine_diff_density_max 0.874
_refine_diff_density_min -0.474
_refine_diff_density_rms 0.076
_refine_ls_extinction_method none
_refine_ls_goodness_of_fit_ref 0.936
_refine_ls_hydrogen_treatment constr
_refine_ls_matrix_type full
_refine_ls_number_parameters 237
_refine_ls_number_reflns 3564
_refine_ls_number_restraints 0
_refine_ls_restrained_S_all 0.936
_refine_ls_R_factor_all 0.0489
_refine_ls_R_factor_gt 0.0341
_refine_ls_shift/su_max 0.000
_refine_ls_shift/su_mean 0.000
_refine_ls_structure_factor_coef Fsqd
_refine_ls_weighting_details
; 
 w=1/[\s^2^(Fo^2^)+(0.0489P)^2^] 
 where P=(Fo^2^+2Fc^2^)/3 
;
_refine_ls_weighting_scheme calc
_refine_ls_wR_factor_gt 0.0798
_refine_ls_wR_factor_ref 0.0833
_reflns_Friedel_coverage 0.000
_reflns_number_gt 2648
_reflns_number_total 3564
_reflns_threshold_expression 'I > 2\s(I)'
_cod_data_source_file c6qo00267f2.cif
_cod_data_source_block a51228a
_cod_original_cell_volume 3643(3)
_cod_original_sg_symbol_H-M 'C 2/c'
_cod_database_code 1553486
_shelx_space_group_comment
; 
The symmetry employed for this shelxl refinement is uniquely defined 
by the following loop, which should always be used as a source of 
symmetry information in preference to the above space-group names. 
They are only intended as comments. 
;
_shelx_estimated_absorpt_t_min 0.534
_shelx_estimated_absorpt_t_max 0.715
_shelxl_version_number 2013-2

loop_
_space_group_symop_operation_xyz
'x, y, z'
'-x, y, -z+1/2'
'x+1/2, y+1/2, z'
'-x+1/2, y+1/2, -z+1/2'
'-x, -y, -z'
'x, -y, z-1/2'
'-x+1/2, -y+1/2, -z'
'x+1/2, -y+1/2, z-1/2'

loop_
_atom_site_label
_atom_site_type_symbol
_atom_site_fract_x
_atom_site_fract_y
_atom_site_fract_z
_atom_site_U_iso_or_equiv
_atom_site_adp_type
_atom_site_occupancy
_atom_site_site_symmetry_order
_atom_site_calc_flag
_atom_site_refinement_flags_posn
_atom_site_refinement_flags_adp
I1 I 0.02154(2) 0.32260(3) 0.43239(2) 0.06528(12) Uani 1 1 d . .
F1 F 0.22399(8) 0.1360(2) 0.81258(16) 0.0702(6) Uani 1 1 d . .
F2 F 0.15750(7) 0.0889(3) 0.71121(19) 0.0904(8) Uani 1 1 d . .
F3 F 0.21263(9) -0.0258(2) 0.69354(18) 0.0854(7) Uani 1 1 d . .
N1 N 0.17575(8) 0.4936(3) 0.4911(2) 0.0448(6) Uani 1 1 d . .
O1 O 0.20648(8) 0.3255(3) 0.41427(18) 0.0575(6) Uani 1 1 d . .
C1 C 0.18555(10) 0.3520(3) 0.4716(2) 0.0417(7) Uani 1 1 d . .
C2 C 0.16953(9) 0.2252(3) 0.5266(2) 0.0346(6) Uani 1 1 d . .
C3 C 0.12219(9) 0.2727(3) 0.5198(2) 0.0332(6) Uani 1 1 d . .
C4 C 0.12478(9) 0.4152(3) 0.5757(2) 0.0360(7) Uani 1 1 d . .
C5 C 0.10408(10) 0.4401(3) 0.6482(2) 0.0449(7) Uani 1 1 d . .
H5 H 0.0863 0.3660 0.6610 0.054 Uiso 1 1 calc R U
C6 C 0.10941(12) 0.5729(4) 0.7015(3) 0.0565(9) Uani 1 1 d . .
H6 H 0.0950 0.5887 0.7494 0.068 Uiso 1 1 calc R U
C7 C 0.13610(13) 0.6816(4) 0.6837(3) 0.0583(10) Uani 1 1 d . .
H7 H 0.1394 0.7719 0.7189 0.070 Uiso 1 1 calc R U
C8 C 0.15782(12) 0.6580(3) 0.6144(3) 0.0528(9) Uani 1 1 d . .
H8 H 0.1760 0.7321 0.6033 0.063 Uiso 1 1 calc R U
C9 C 0.15288(10) 0.5245(3) 0.5606(2) 0.0401(7) Uani 1 1 d . .
C10 C 0.20358(9) 0.2261(3) 0.6416(2) 0.0378(7) Uani 1 1 d . .
H10A H 0.2336 0.2197 0.6390 0.045 Uiso 1 1 calc R U
H10B H 0.2012 0.3215 0.6725 0.045 Uiso 1 1 calc R U
C11 C 0.19904(11) 0.1074(4) 0.7140(3) 0.0491(8) Uani 1 1 d . .
C12 C 0.08367(9) 0.2080(3) 0.4620(2) 0.0377(7) Uani 1 1 d . .
C13 C 0.07458(9) 0.0607(3) 0.4099(2) 0.0371(7) Uani 1 1 d . .
C14 C 0.06404(10) 0.0470(3) 0.3019(3) 0.0467(8) Uani 1 1 d . .
H14 H 0.0630 0.1309 0.2612 0.056 Uiso 1 1 calc R U
C15 C 0.05512(11) -0.0918(4) 0.2555(3) 0.0587(9) Uani 1 1 d . .
H15 H 0.0484 -0.1009 0.1835 0.070 Uiso 1 1 calc R U
C16 C 0.05602(12) -0.2164(4) 0.3147(3) 0.0577(9) Uani 1 1 d . .
H16 H 0.0505 -0.3096 0.2831 0.069 Uiso 1 1 calc R U
C17 C 0.06509(11) -0.2025(3) 0.4200(3) 0.0547(9) Uani 1 1 d . .
H17 H 0.0649 -0.2862 0.4599 0.066 Uiso 1 1 calc R U
C18 C 0.07453(10) -0.0650(3) 0.4674(3) 0.0484(8) Uani 1 1 d . .
H18 H 0.0810 -0.0571 0.5394 0.058 Uiso 1 1 calc R U
C19 C 0.17387(10) 0.0786(3) 0.4737(3) 0.0464(8) Uani 1 1 d . .
H19A H 0.1632 -0.0016 0.5051 0.070 Uiso 1 1 calc R U
H19B H 0.2048 0.0618 0.4828 0.070 Uiso 1 1 calc R U
H19C H 0.1564 0.0837 0.4002 0.070 Uiso 1 1 calc R U
C20 C 0.19105(13) 0.6165(4) 0.4413(3) 0.0666(10) Uani 1 1 d . .
H20A H 0.2171 0.6617 0.4917 0.100 Uiso 1 1 calc R U
H20B H 0.1676 0.6892 0.4164 0.100 Uiso 1 1 calc R U
H20C H 0.1985 0.5793 0.3834 0.100 Uiso 1 1 calc R U

loop_
_atom_site_aniso_label
_atom_site_aniso_U_11
_atom_site_aniso_U_22
_atom_site_aniso_U_33
_atom_site_aniso_U_23
_atom_site_aniso_U_13
_atom_site_aniso_U_12
I1 0.03816(15) 0.06006(17) 0.0913(2) -0.02000(13) 0.01495(13) 0.00848(10)
F1 0.0863(15) 0.0697(13) 0.0450(13) 0.0089(10) 0.0110(11) -0.0035(12)
F2 0.0614(14) 0.121(2) 0.0907(17) 0.0486(15) 0.0289(12) -0.0113(13)
F3 0.125(2) 0.0368(11) 0.0826(16) 0.0055(11) 0.0210(14) 0.0072(12)
N1 0.0467(14) 0.0419(15) 0.0490(16) 0.0068(12) 0.0208(13) -0.0077(12)
O1 0.0474(13) 0.0822(18) 0.0517(15) 0.0103(12) 0.0281(12) 0.0044(11)
C1 0.0309(15) 0.056(2) 0.0364(18) 0.0042(14) 0.0090(14) -0.0028(13)
C2 0.0336(15) 0.0341(14) 0.0375(17) -0.0024(13) 0.0142(13) -0.0006(12)
C3 0.0359(15) 0.0296(13) 0.0380(17) 0.0016(12) 0.0176(13) 0.0003(12)
C4 0.0369(15) 0.0298(15) 0.0410(18) -0.0011(12) 0.0135(13) 0.0011(12)
C5 0.0500(18) 0.0386(16) 0.050(2) -0.0020(14) 0.0223(16) 0.0030(14)
C6 0.074(2) 0.048(2) 0.048(2) -0.0068(16) 0.0222(18) 0.0106(18)
C7 0.077(3) 0.0345(18) 0.050(2) -0.0078(16) 0.0064(19) 0.0021(17)
C8 0.062(2) 0.0317(17) 0.055(2) 0.0039(15) 0.0096(19) -0.0061(14)
C9 0.0407(16) 0.0315(15) 0.0444(18) 0.0037(13) 0.0102(14) -0.0003(13)
C10 0.0375(16) 0.0339(14) 0.0434(18) -0.0001(13) 0.0161(14) 0.0007(12)
C11 0.051(2) 0.0452(19) 0.048(2) -0.0004(15) 0.0132(16) 0.0000(15)
C12 0.0344(15) 0.0355(15) 0.0449(18) 0.0016(13) 0.0161(14) 0.0038(12)
C13 0.0290(14) 0.0360(15) 0.0478(19) -0.0078(14) 0.0155(13) -0.0051(12)
C14 0.0467(17) 0.0461(18) 0.049(2) -0.0025(15) 0.0193(15) -0.0045(15)
C15 0.057(2) 0.069(2) 0.052(2) -0.0208(19) 0.0212(17) -0.0111(18)
C16 0.055(2) 0.0435(19) 0.081(3) -0.0219(19) 0.033(2) -0.0096(16)
C17 0.053(2) 0.0351(18) 0.078(3) -0.0003(17) 0.0256(19) -0.0002(14)
C18 0.0500(18) 0.0413(18) 0.053(2) -0.0008(15) 0.0170(16) 0.0031(14)
C19 0.0364(16) 0.0524(19) 0.052(2) -0.0158(16) 0.0176(15) 0.0052(14)
C20 0.072(2) 0.061(2) 0.069(3) 0.019(2) 0.027(2) -0.019(2)

loop_
_atom_type_symbol
_atom_type_description
_atom_type_scat_dispersion_real
_atom_type_scat_dispersion_imag
_atom_type_scat_source
C C 0.0033 0.0016 'International Tables Vol C Tables 4.2.6.8 and 6.1.1.4'
H H 0.0000 0.0000 'International Tables Vol C Tables 4.2.6.8 and 6.1.1.4'
N N 0.0061 0.0033 'International Tables Vol C Tables 4.2.6.8 and 6.1.1.4'
O O 0.0106 0.0060 'International Tables Vol C Tables 4.2.6.8 and 6.1.1.4'
F F 0.0171 0.0103 'International Tables Vol C Tables 4.2.6.8 and 6.1.1.4'
I I -0.4742 1.8119 'International Tables Vol C Tables 4.2.6.8 and 6.1.1.4'

loop_
_geom_angle_atom_site_label_1
_geom_angle_atom_site_label_2
_geom_angle_atom_site_label_3
_geom_angle
C1 N1 C9 121.6(2)
C1 N1 C20 118.8(3)
C9 N1 C20 119.6(3)
O1 C1 N1 121.6(3)
O1 C1 C2 121.0(3)
N1 C1 C2 117.4(3)
C19 C2 C3 117.4(2)
C19 C2 C1 108.0(2)
C3 C2 C1 104.4(2)
C19 C2 C10 109.3(2)
C3 C2 C10 112.3(2)
C1 C2 C10 104.6(2)
C12 C3 C4 123.7(3)
C12 C3 C2 126.2(3)
C4 C3 C2 109.5(2)
C5 C4 C9 118.9(3)
C5 C4 C3 123.5(3)
C9 C4 C3 117.4(2)
C6 C5 C4 121.0(3)
C7 C6 C5 119.6(3)
C8 C7 C6 120.4(3)
C7 C8 C9 120.5(3)
C8 C9 C4 119.6(3)
C8 C9 N1 122.4(3)
C4 C9 N1 118.0(3)
C11 C10 C2 117.7(2)
F2 C11 F1 106.9(3)
F2 C11 F3 106.0(3)
F1 C11 F3 105.3(3)
F2 C11 C10 113.5(3)
F1 C11 C10 111.6(3)
F3 C11 C10 113.0(3)
C3 C12 C13 131.0(3)
C3 C12 I1 119.8(2)
C13 C12 I1 109.21(18)
C18 C13 C14 118.6(3)
C18 C13 C12 120.2(3)
C14 C13 C12 121.2(3)
C15 C14 C13 119.8(3)
C16 C15 C14 120.7(3)
C17 C16 C15 119.6(3)
C16 C17 C18 120.3(3)
C13 C18 C17 121.0(3)

loop_
_geom_bond_atom_site_label_1
_geom_bond_atom_site_label_2
_geom_bond_distance
I1 C12 2.138(3)
F1 C11 1.321(4)
F2 C11 1.319(4)
F3 C11 1.336(4)
N1 C1 1.359(4)
N1 C9 1.409(4)
N1 C20 1.466(4)
O1 C1 1.214(4)
C1 C2 1.545(4)
C2 C19 1.531(4)
C2 C3 1.536(4)
C2 C10 1.559(4)
C3 C12 1.334(4)
C3 C4 1.478(4)
C4 C5 1.383(4)
C4 C9 1.391(4)
C5 C6 1.377(4)
C6 C7 1.371(5)
C7 C8 1.367(5)
C8 C9 1.386(4)
C10 C11 1.493(4)
C12 C13 1.481(4)
C13 C18 1.375(4)
C13 C14 1.393(4)
C14 C15 1.383(5)
C15 C16 1.374(5)
C16 C17 1.364(5)
C17 C18 1.378(4)

loop_
_geom_torsion_atom_site_label_1
_geom_torsion_atom_site_label_2
_geom_torsion_atom_site_label_3
_geom_torsion_atom_site_label_4
_geom_torsion
C9 N1 C1 O1 -177.7(3)
C20 N1 C1 O1 -0.1(5)
C9 N1 C1 C2 1.6(4)
C20 N1 C1 C2 179.1(3)
O1 C1 C2 C19 -14.3(4)
N1 C1 C2 C19 166.5(3)
O1 C1 C2 C3 -139.9(3)
N1 C1 C2 C3 40.9(3)
O1 C1 C2 C10 102.0(3)
N1 C1 C2 C10 -77.2(3)
C19 C2 C3 C12 -8.5(4)
C1 C2 C3 C12 111.0(3)
C10 C2 C3 C12 -136.4(3)
C19 C2 C3 C4 179.6(3)
C1 C2 C3 C4 -61.0(3)
C10 C2 C3 C4 51.7(3)
C12 C3 C4 C5 56.4(4)
C2 C3 C4 C5 -131.4(3)
C12 C3 C4 C9 -129.5(3)
C2 C3 C4 C9 42.7(3)
C9 C4 C5 C6 2.8(5)
C3 C4 C5 C6 176.9(3)
C4 C5 C6 C7 -0.9(5)
C5 C6 C7 C8 -0.8(5)
C6 C7 C8 C9 0.5(5)
C7 C8 C9 C4 1.5(5)
C7 C8 C9 N1 -177.9(3)
C5 C4 C9 C8 -3.1(4)
C3 C4 C9 C8 -177.5(3)
C5 C4 C9 N1 176.3(3)
C3 C4 C9 N1 1.9(4)
C1 N1 C9 C8 153.3(3)
C20 N1 C9 C8 -24.2(4)
C1 N1 C9 C4 -26.0(4)
C20 N1 C9 C4 156.4(3)
C19 C2 C10 C11 -60.3(3)
C3 C2 C10 C11 71.7(3)
C1 C2 C10 C11 -175.7(3)
C2 C10 C11 F2 -47.4(4)
C2 C10 C11 F1 -168.3(2)
C2 C10 C11 F3 73.3(4)
C4 C3 C12 C13 -173.2(3)
C2 C3 C12 C13 16.0(5)
C4 C3 C12 I1 6.8(4)
C2 C3 C12 I1 -164.1(2)
C3 C12 C13 C18 79.2(4)
I1 C12 C13 C18 -100.8(3)
C3 C12 C13 C14 -103.6(4)
I1 C12 C13 C14 76.4(3)
C18 C13 C14 C15 -1.9(4)
C12 C13 C14 C15 -179.1(3)
C13 C14 C15 C16 0.8(5)
C14 C15 C16 C17 1.1(5)
C15 C16 C17 C18 -1.8(5)
C14 C13 C18 C17 1.2(4)
C12 C13 C18 C17 178.4(3)
C16 C17 C18 C13 0.7(5)
